data_7062705
loop_
_publ_author_name
'Khoroshilova, Olesya V.'
'Borovkova, Kristina E.'
'Nikiforova, Lia R.'
'Salmova, Julia V.'
'Taraskin, Artem O.'
'Spiridonova, Daria V.'
'Vasilyev, Aleksander V.'

_publ_section_title
;
 TfOH-promoted multichannel transformations of trifluoromethyl side chain
 substituted thiophene and furan families to access antimicrobial agents
;
_journal_issue 39
_journal_name_full 'New Journal of Chemistry'
_journal_page_first 18492
_journal_page_last 18516
_journal_paper_doi 10.1039/D3NJ02990E
_journal_volume 47
_journal_year 2023
_chemical_absolute_configuration ad
_chemical_formula_moiety 'C20 H17 F3 O2 S'
_chemical_formula_sum 'C20 H17 F3 O2 S'
_chemical_formula_weight 378.39
_space_group_crystal_system monoclinic
_space_group_IT_number 4
_space_group_name_Hall 'P 2yb'
_space_group_name_H-M_alt 'P 1 21 1'
_atom_sites_solution_hydrogens geom
_atom_sites_solution_primary iterative
_audit_creation_date 2018-12-18
_audit_creation_method
;
Olex2 1.2
(compiled 2018.05.29 svn.r3508 for OlexSys, GUI svn.r5506)
;
_audit_update_record
;
2023-03-13 deposited with the CCDC.	2023-09-11 downloaded from the CCDC.
;
_cell_angle_alpha 90
_cell_angle_beta 100.307(6)
_cell_angle_gamma 90
_cell_formula_units_Z 2
_cell_length_a 9.3648(5)
_cell_length_b 5.3613(3)
_cell_length_c 17.6629(10)
_cell_measurement_reflns_used 2609
_cell_measurement_temperature 104.7(9)
_cell_measurement_theta_max 71.6610
_cell_measurement_theta_min 4.7750
_cell_volume 872.50(9)
_computing_cell_refinement 'CrysAlisPro 1.171.39.35a (Rigaku OD, 2017)'
_computing_data_collection 'CrysAlisPro 1.171.39.35a (Rigaku OD, 2017)'
_computing_data_reduction 'CrysAlisPro 1.171.39.35a (Rigaku OD, 2017)'
_computing_molecular_graphics 'Olex2 (Dolomanov et al., 2009)'
_computing_publication_material 'Olex2 (Dolomanov et al., 2009)'
_computing_structure_refinement 'ShelXL (Sheldrick, 2015)'
_computing_structure_solution
;
Superflip (Palatinus & Chapuis, 2007;Palatinus & van der Lee, 2008;
Palatinus et al., 2012)
;
_diffrn_ambient_environment N~2~
_diffrn_ambient_temperature 104.7(9)
_diffrn_detector 'CCD plate'
_diffrn_detector_type HyPix3000
_diffrn_measured_fraction_theta_full 0.998
_diffrn_measured_fraction_theta_max 0.998
_diffrn_measurement_details
;
List of Runs (angles in degrees, time in seconds):

  # Type    Start    End  Width  t~exp~   \w     \q     \k     \f   Frames
#--------------------------------------------------------------------------
  1  \w   -101.00 -40.00   0.50    1.81    --  -41.22 -56.00-136.00  122
  2  \w    -30.00  22.00   0.50    1.81    --  -41.22  56.00   5.00  104
  3  \w     69.00  94.00   0.50    1.81    --   41.22  56.00   5.00   50
  4  \w     28.00  54.00   0.50    1.81    --   41.22  56.00   5.00   52
  5  \w     38.00 118.00   0.50    8.00    --  101.00 -56.00-136.00  160
  6  \w     89.00 154.00   0.50    8.00    --  101.00  56.00   5.00  130
  7  \w    -94.00 -66.00   0.50    1.81    --  -41.22 -54.00  30.00   56
  8  \w    -56.00 -28.00   0.50    1.81    --  -41.22 -54.00  30.00   56
  9  \w    -13.00  22.00   0.50    1.81    --  -41.22  32.00 -30.00   70
 10  \w     12.00  55.00   0.50    1.81    --   41.22 -56.00-136.00   86
 11  \w    -19.00   8.00   0.50    1.81    --   41.22 -56.00-136.00   54
 12  \w     18.00  45.00   0.50    1.81    --   41.22 -32.00  60.00   54
 13  \w     37.00  67.00   0.50    1.81    --   41.22 -89.00-150.00   60
 14  \w    -23.00  49.00   0.50    1.81    --   41.22 -32.00  90.00  144
 15  \w     -8.00  17.00   0.50    1.81    --   41.22 -89.00-150.00   50
 16  \w    -20.00   5.00   0.50    1.81    --   41.22 -32.00  60.00   50
 17  \w     77.00 122.00   0.50    8.00    --  101.00-133.00 120.00   90
 18  \w     58.00 114.00   0.50    8.00    --  101.00-111.00 150.00  112
 19  \w     39.00  79.00   0.50    8.00    --  101.00 -42.00 -90.00   80
 20  \w     40.00  65.00   0.50    8.00    --  101.00-133.00 120.00   50
 21  \w     42.00  82.00   0.50    8.00    --  101.00 -17.00  90.00   80
 22  \w     97.00 152.00   0.50    8.00    --  101.00  77.00  30.00  110
 23  \w     48.00  90.00   0.50    8.00    --  101.00 178.00-180.00   84
 24  \w     69.00 101.00   0.50    8.00    --  101.00 -33.00-180.00   64
 25  \w     37.00  63.00   0.50    8.00    --  101.00 -33.00-180.00   52
 26  \w     92.00 150.00   0.50    8.00    --  101.00  25.00 -30.00  116
 27  \w     38.00 103.00   0.50    8.00    --  101.00 -42.00  30.00  130
 28  \w     76.00 110.00   0.50    8.00    --  101.00-111.00-120.00   68
 29  \w     35.00  73.00   0.50    8.00    --  101.00-111.00-120.00   76
 30  \w    111.00 152.00   0.50    8.00    --  101.00 111.00 -60.00   82
 31  \w    103.00 128.00   0.50    8.00    --  101.00  33.00-120.00   50
 32  \w     95.00 137.00   0.50    8.00    --  101.00  33.00   0.00   84
 33  \w    104.00 131.00   0.50    8.00    --  101.00 178.00-180.00   54
 34  \w     20.00  47.00   0.50    1.81    --   41.22  77.00-150.00   54
 35  \w     -2.00  23.00   0.50    1.81    --  -41.22  65.00  30.00   50
 36  \w    -60.00 -28.00   0.50    1.81    --  -41.22 -43.00  90.00   64
 37  \w    -57.00 -30.00   0.50    1.81    --  -41.22  65.00  30.00   54
 38  \w     35.00  75.00   0.50    1.81    --   41.22  32.00 120.00   80
 39  \w     30.00  57.00   0.50    1.81    --   41.22  65.00 150.00   54
 40  \w     28.00  67.00   0.50    1.81    --   41.22  65.00 120.00   78
 41  \w     51.00  90.00   0.50    1.81    --   41.22  32.00-180.00   78
 42  \w     76.00 103.00   0.50    8.00    --  101.00  76.00  83.37   54
 43  \w     35.00  87.00   0.50    8.00    --  101.00 -87.00-120.00  104
 44  \w     81.00 110.00   0.50    8.00    --  101.00  63.00 110.74   58
 45  \w    123.00 152.00   0.50    8.00    --  101.00  93.00-180.00   58
 46  \w     86.00 117.00   0.50    8.00    --  101.00  59.00  60.00   62
 47  \w     90.00 115.00   0.50    8.00    --  101.00  42.00  60.00   50
 48  \w     31.00 107.50   0.50    8.00    --  101.00 -17.00-120.00  153
;
_diffrn_measurement_device 'four-circle diffractometer'
_diffrn_measurement_device_type 'SuperNova, Single source at offset/far, HyPix3000'
_diffrn_measurement_method '\w scans'
_diffrn_orient_matrix_type 'CrysAlisPro convention (1999,Acta A55,543-557)'
_diffrn_orient_matrix_UB_11 0.0102572000
_diffrn_orient_matrix_UB_12 -0.0798365000
_diffrn_orient_matrix_UB_13 -0.0826761000
_diffrn_orient_matrix_UB_21 -0.1261236000
_diffrn_orient_matrix_UB_22 0.1765173000
_diffrn_orient_matrix_UB_23 -0.0316461000
_diffrn_orient_matrix_UB_31 0.1092475000
_diffrn_orient_matrix_UB_32 0.2123356000
_diffrn_orient_matrix_UB_33 -0.0045005000
_diffrn_radiation_monochromator mirror
_diffrn_radiation_probe x-ray
_diffrn_radiation_type CuK\a
_diffrn_radiation_wavelength 1.54184
_diffrn_reflns_av_R_equivalents 0.0575
_diffrn_reflns_av_unetI/netI 0.0716
_diffrn_reflns_Laue_measured_fraction_full 0.998
_diffrn_reflns_Laue_measured_fraction_max 0.998
_diffrn_reflns_limit_h_max 11
_diffrn_reflns_limit_h_min -10
_diffrn_reflns_limit_k_max 6
_diffrn_reflns_limit_k_min -6
_diffrn_reflns_limit_l_max 21
_diffrn_reflns_limit_l_min -20
_diffrn_reflns_number 5999
_diffrn_reflns_point_group_measured_fraction_full 0.998
_diffrn_reflns_point_group_measured_fraction_max 0.998
_diffrn_reflns_theta_full 67.684
_diffrn_reflns_theta_max 67.957
_diffrn_reflns_theta_min 2.543
_diffrn_source 'micro-focus sealed X-ray tube'
_diffrn_source_type 'SuperNova (Cu) X-ray Source'
_exptl_absorpt_coefficient_mu 2.036
_exptl_absorpt_correction_T_max 1.00000
_exptl_absorpt_correction_T_min 0.43798
_exptl_absorpt_correction_type multi-scan
_exptl_absorpt_process_details
;
CrysAlisPro 1.171.39.35a (Rigaku Oxford Diffraction, 2017)
Empirical absorption correction using spherical harmonics,
 implemented in SCALE3 ABSPACK scaling algorithm.
;
_exptl_crystal_colour colourless
_exptl_crystal_colour_primary colourless
_exptl_crystal_density_diffrn 1.440
_exptl_crystal_description plate
_exptl_crystal_F_000 392
_exptl_crystal_size_max 0.16
_exptl_crystal_size_mid 0.12
_exptl_crystal_size_min 0.1
_refine_diff_density_max 1.040
_refine_diff_density_min -0.488
_refine_diff_density_rms 0.082
_refine_ls_abs_structure_details
;
 Refined as an inversion twin.
;
_refine_ls_abs_structure_Flack 0.37(6)
_refine_ls_extinction_method none
_refine_ls_goodness_of_fit_ref 1.058
_refine_ls_hydrogen_treatment constr
_refine_ls_matrix_type full
_refine_ls_number_parameters 232
_refine_ls_number_reflns 2820
_refine_ls_number_restraints 1
_refine_ls_restrained_S_all 1.058
_refine_ls_R_factor_all 0.0774
_refine_ls_R_factor_gt 0.0693
_refine_ls_shift/su_max 0.000
_refine_ls_shift/su_mean 0.000
_refine_ls_structure_factor_coef Fsqd
_refine_ls_weighting_details 'w=1/[\s^2^(Fo^2^)+(0.0964P)^2^+1.0481P] where P=(Fo^2^+2Fc^2^)/3'
_refine_ls_weighting_scheme calc
_refine_ls_wR_factor_gt 0.1825
_refine_ls_wR_factor_ref 0.1887
_reflns_Friedel_coverage 0.790
_reflns_Friedel_fraction_full 0.998
_reflns_Friedel_fraction_max 0.998
_reflns_number_gt 2489
_reflns_number_total 2820
_reflns_threshold_expression 'I > 2\s(I)'
_cod_data_source_file d3nj02990e2.cif
_cod_data_source_block okl192
_cod_depositor_comments 'Adding full bibliography for 7062703--7062708.cif.'
_cod_database_code 7062705
_shelx_shelxl_version_number 2014/7
_chemical_oxdiff_formula 'C20 O2 F3 S'
_shelx_space_group_comment
;
The symmetry employed for this shelxl refinement is uniquely defined
by the following loop, which should always be used as a source of
symmetry information in preference to the above space-group names.
They are only intended as comments.
;
_reflns_odcompleteness_completeness 99.79
_reflns_odcompleteness_iscentric 1
_reflns_odcompleteness_theta 71.55
_olex2_refinement_description
;
1. Twinned data refinement
 Scales: 0.63(6)
 0.37(6)
2. Fixed Uiso
 At 1.2 times of:
  All C(H) groups
 At 1.5 times of:
  All C(H,H,H) groups
3. Uiso/Uaniso restraints and constraints
Uanis(C1) = Uanis(C3)
4.a Ternary CH refined with riding coordinates:
 C17(H17)
4.b Aromatic/amide H refined with riding coordinates:
 C1(H1), C2(H2), C4(H4), C7(H7), C11(H11), C19(H19), C22(H22), C24(H24),
 C26(H26), C28(H28)
4.c Idealised Me refined as rotating group:
 C29(H29A,H29B,H29C), C34(H34A,H34B,H34C)
;
_olex2_submission_special_instructions 'No special instructions were received'
_oxdiff_exptl_absorpt_empirical_details
;
Empirical correction (ABSPACK) includes:
- Absorption correction using spherical harmonics
- Frame scaling
;
_oxdiff_exptl_absorpt_empirical_full_max 1.665
_oxdiff_exptl_absorpt_empirical_full_min 0.165

loop_
_space_group_symop_operation_xyz
'x, y, z'
'-x, y+1/2, -z'

loop_
_atom_site_label
_atom_site_type_symbol
_atom_site_fract_x
_atom_site_fract_y
_atom_site_fract_z
_atom_site_U_iso_or_equiv
_atom_site_adp_type
_atom_site_occupancy
_atom_site_site_symmetry_order
_atom_site_calc_flag
_atom_site_refinement_flags_posn
_atom_site_refinement_flags_adp
_atom_site_refinement_flags_occupancy
_atom_site_disorder_assembly
_atom_site_disorder_group
S1 S 1.10976(18) 0.8470(4) 0.18294(10) 0.0413(5) Uani 1 1 d . . . . .
F1 F 0.8239(4) 0.4058(9) 0.3052(2) 0.0466(12) Uani 1 1 d . . . . .
F4 F 0.9263(5) 0.7534(10) 0.3466(3) 0.0524(13) Uani 1 1 d . . . . .
F5 F 0.9897(5) 0.4069(11) 0.4067(2) 0.0586(15) Uani 1 1 d . . . . .
O9 O 0.4671(5) 0.6206(10) -0.1861(3) 0.0402(12) Uani 1 1 d . . . . .
O10 O 1.6512(5) 0.6959(12) 0.4107(3) 0.0459(14) Uani 1 1 d . . . . .
C1 C 0.8999(7) 0.5097(14) 0.1512(4) 0.0350(11) Uani 1 1 d . . . . .
H1 H 0.8378 0.3715 0.1545 0.042 Uiso 1 1 calc R . . . .
C2 C 1.3974(7) 0.8079(15) 0.4013(4) 0.0393(17) Uani 1 1 d . . . . .
H2 H 1.4192 0.9512 0.4328 0.047 Uiso 1 1 calc R . . . .
C3 C 0.8898(7) 0.6836(15) 0.0854(4) 0.0350(11) Uani 1 1 d . . . . .
C4 C 1.2522(8) 0.7447(15) 0.3708(4) 0.0400(17) Uani 1 1 d . . . . .
H4 H 1.1758 0.8472 0.3819 0.048 Uiso 1 1 calc R . . . .
C7 C 0.6608(7) 0.8231(14) -0.1083(4) 0.0340(14) Uani 1 1 d . . . . .
H7 H 0.6554 0.9470 -0.1472 0.041 Uiso 1 1 calc R . . . .
C8 C 1.2190(7) 0.5354(14) 0.3248(4) 0.0340(15) Uani 1 1 d . . . . .
C11 C 0.9944(6) 0.8639(15) 0.0971(4) 0.0344(14) Uani 1 1 d . . . . .
H11 H 1.0021 0.9893 0.0600 0.041 Uiso 1 1 calc R . . . .
C12 C 0.7756(6) 0.6638(12) 0.0152(4) 0.0282(13) Uani 1 1 d . . . . .
C14 C 0.5633(7) 0.6226(14) -0.1184(4) 0.0330(15) Uani 1 1 d . . . . .
C16 C 1.0182(7) 0.5851(14) 0.2083(4) 0.0342(15) Uani 1 1 d . . . . .
C17 C 1.0639(6) 0.4626(15) 0.2867(4) 0.0357(15) Uani 1 1 d . . . . .
H17 H 1.0652 0.2788 0.2773 0.043 Uiso 1 1 calc R . . . .
C19 C 1.4739(7) 0.4483(14) 0.3372(4) 0.0349(15) Uani 1 1 d . . . . .
H19 H 1.5496 0.3467 0.3248 0.042 Uiso 1 1 calc R . . . .
C22 C 1.3311(7) 0.3904(14) 0.3088(4) 0.0351(15) Uani 1 1 d . . . . .
H22 H 1.3094 0.2466 0.2775 0.042 Uiso 1 1 calc R . . . .
C24 C 0.7644(6) 0.8423(15) -0.0427(3) 0.0315(13) Uani 1 1 d . . . . .
H24 H 0.8293 0.9798 -0.0368 0.038 Uiso 1 1 calc R . . . .
C26 C 0.5732(7) 0.4426(13) -0.0617(4) 0.0317(14) Uani 1 1 d . . . . .
H26 H 0.5083 0.3049 -0.0678 0.038 Uiso 1 1 calc R . . . .
C28 C 0.6792(7) 0.4640(12) 0.0047(4) 0.0306(14) Uani 1 1 d . . . . .
H28 H 0.6855 0.3395 0.0434 0.037 Uiso 1 1 calc R . . . .
C29 C 0.3718(8) 0.4129(16) -0.2004(4) 0.0439(18) Uani 1 1 d . . . . .
H29A H 0.3085 0.4086 -0.1618 0.066 Uiso 1 1 calc GR . . . .
H29B H 0.4287 0.2587 -0.1974 0.066 Uiso 1 1 calc GR . . . .
H29C H 0.3124 0.4282 -0.2518 0.066 Uiso 1 1 calc GR . . . .
C32 C 1.5067(7) 0.6580(15) 0.3845(4) 0.0359(16) Uani 1 1 d . . . . .
C33 C 0.9534(7) 0.5062(18) 0.3365(4) 0.045(2) Uani 1 1 d . . . . .
C34 C 1.6910(8) 0.8986(18) 0.4609(4) 0.048(2) Uani 1 1 d . . . . .
H34A H 1.6475 0.8779 0.5070 0.071 Uiso 1 1 calc GR . . . .
H34B H 1.6562 1.0543 0.4349 0.071 Uiso 1 1 calc GR . . . .
H34C H 1.7969 0.9045 0.4757 0.071 Uiso 1 1 calc GR . . . .

loop_
_atom_site_aniso_label
_atom_site_aniso_U_11
_atom_site_aniso_U_22
_atom_site_aniso_U_33
_atom_site_aniso_U_23
_atom_site_aniso_U_13
_atom_site_aniso_U_12
S1 0.0354(9) 0.0428(10) 0.0470(9) -0.0007(9) 0.0107(7) -0.0082(9)
F1 0.0230(18) 0.064(3) 0.055(2) 0.000(2) 0.0114(16) -0.014(2)
F4 0.033(2) 0.068(3) 0.059(3) -0.012(2) 0.0171(19) 0.005(2)
F5 0.037(2) 0.095(4) 0.044(2) 0.015(3) 0.0090(17) -0.018(3)
O9 0.033(2) 0.044(3) 0.043(3) 0.003(2) 0.006(2) -0.013(2)
O10 0.023(2) 0.063(4) 0.052(3) -0.018(3) 0.006(2) -0.006(2)
C1 0.032(2) 0.042(3) 0.032(2) -0.001(2) 0.0095(18) 0.022(2)
C2 0.032(3) 0.042(4) 0.044(4) -0.006(3) 0.007(3) -0.003(3)
C3 0.032(2) 0.042(3) 0.032(2) -0.001(2) 0.0095(18) 0.022(2)
C4 0.031(4) 0.037(4) 0.052(4) -0.002(3) 0.009(3) 0.005(3)
C7 0.030(3) 0.033(3) 0.042(3) 0.003(3) 0.014(3) 0.003(3)
C8 0.025(3) 0.039(4) 0.036(3) 0.005(3) 0.002(3) -0.008(3)
C11 0.027(3) 0.035(4) 0.043(3) -0.002(3) 0.012(2) -0.007(3)
C12 0.024(3) 0.025(3) 0.040(3) -0.002(3) 0.018(2) 0.002(3)
C14 0.029(3) 0.034(4) 0.039(3) -0.003(3) 0.014(3) 0.000(3)
C16 0.024(3) 0.036(4) 0.043(4) 0.002(3) 0.009(3) 0.004(3)
C17 0.021(3) 0.043(4) 0.044(4) 0.000(3) 0.007(3) -0.007(3)
C19 0.027(3) 0.040(4) 0.040(3) -0.005(3) 0.012(3) 0.001(3)
C22 0.031(3) 0.038(4) 0.038(3) -0.001(3) 0.009(3) -0.004(3)
C24 0.032(3) 0.027(3) 0.038(3) 0.001(3) 0.013(2) 0.001(3)
C26 0.027(3) 0.029(3) 0.042(3) 0.000(3) 0.013(3) -0.007(3)
C28 0.030(3) 0.024(3) 0.041(3) 0.004(3) 0.015(3) -0.001(3)
C29 0.035(4) 0.048(5) 0.048(4) 0.001(4) 0.005(3) -0.009(3)
C32 0.023(3) 0.050(4) 0.035(3) -0.006(3) 0.005(2) -0.007(3)
C33 0.023(3) 0.070(6) 0.044(4) 0.000(4) 0.008(3) -0.009(4)
C34 0.032(3) 0.065(6) 0.045(4) -0.007(4) 0.005(3) -0.010(4)

loop_
_atom_type_symbol
_atom_type_description
_atom_type_scat_dispersion_real
_atom_type_scat_dispersion_imag
_atom_type_scat_source
C C 0.0181 0.0091 'International Tables Vol C Tables 4.2.6.8 and 6.1.1.4'
H H 0.0000 0.0000 'International Tables Vol C Tables 4.2.6.8 and 6.1.1.4'
F F 0.0727 0.0534 'International Tables Vol C Tables 4.2.6.8 and 6.1.1.4'
O O 0.0492 0.0322 'International Tables Vol C Tables 4.2.6.8 and 6.1.1.4'
S S 0.3331 0.5567 'International Tables Vol C Tables 4.2.6.8 and 6.1.1.4'

loop_
_geom_angle_atom_site_label_1
_geom_angle_atom_site_label_2
_geom_angle_atom_site_label_3
_geom_angle
_geom_angle_site_symmetry_1
_geom_angle_site_symmetry_3
_geom_angle_publ_flag
C11 S1 C16 90.5(4) . . ?
C14 O9 C29 117.2(6) . . ?
C32 O10 C34 117.5(6) . . ?
C16 C1 C3 108.1(7) . . ?
C32 C2 C4 118.8(7) . . ?
C1 C3 C12 123.0(7) . . ?
C11 C3 C1 112.6(6) . . ?
C11 C3 C12 124.4(6) . . ?
C8 C4 C2 121.1(7) . . ?
C24 C7 C14 120.6(7) . . ?
C4 C8 C17 123.8(6) . . ?
C22 C8 C4 118.6(6) . . ?
C22 C8 C17 117.6(6) . . ?
C3 C11 S1 114.9(6) . . ?
C24 C12 C3 120.8(6) . . ?
C24 C12 C28 118.0(6) . . ?
C28 C12 C3 121.2(6) . . ?
O9 C14 C7 115.5(6) . . ?
O9 C14 C26 125.3(6) . . ?
C26 C14 C7 119.1(6) . . ?
C1 C16 S1 113.8(5) . . ?
C1 C16 C17 125.5(6) . . ?
C17 C16 S1 120.6(5) . . ?
C16 C17 C8 112.2(5) . . ?
C33 C17 C8 113.8(6) . . ?
C33 C17 C16 110.9(6) . . ?
C22 C19 C32 119.5(6) . . ?
C8 C22 C19 121.7(7) . . ?
C7 C24 C12 121.2(7) . . ?
C14 C26 C28 119.7(6) . . ?
C12 C28 C26 121.4(6) . . ?
O10 C32 C2 124.9(7) . . ?
O10 C32 C19 114.8(6) . . ?
C2 C32 C19 120.3(6) . . ?
F1 C33 F4 105.4(6) . . ?
F1 C33 C17 111.3(6) . . ?
F4 C33 C17 113.2(6) . . ?
F5 C33 F1 106.4(6) . . ?
F5 C33 F4 106.7(7) . . ?
F5 C33 C17 113.4(6) . . ?

loop_
_geom_bond_atom_site_label_1
_geom_bond_atom_site_label_2
_geom_bond_distance
_geom_bond_site_symmetry_2
_geom_bond_publ_flag
S1 C11 1.700(7) . ?
S1 C16 1.745(7) . ?
F1 C33 1.352(8) . ?
F4 C33 1.367(11) . ?
F5 C33 1.337(9) . ?
O9 C14 1.362(8) . ?
O9 C29 1.422(9) . ?
O10 C32 1.364(8) . ?
O10 C34 1.411(10) . ?
C1 C3 1.479(10) . ?
C1 C16 1.418(10) . ?
C2 C4 1.412(10) . ?
C2 C32 1.375(10) . ?
C3 C11 1.365(11) . ?
C3 C12 1.490(9) . ?
C4 C8 1.387(11) . ?
C7 C14 1.401(10) . ?
C7 C24 1.376(9) . ?
C8 C17 1.538(9) . ?
C8 C22 1.375(10) . ?
C12 C24 1.391(10) . ?
C12 C28 1.391(9) . ?
C14 C26 1.381(10) . ?
C16 C17 1.522(10) . ?
C17 C33 1.491(9) . ?
C19 C22 1.377(9) . ?
C19 C32 1.401(10) . ?
C26 C28 1.399(9) . ?

loop_
_twin_individual_id
_twin_individual_mass_fraction_refined
1 0.63(6)
2 0.37(6)
